data_2003358
loop_
_publ_author_name
'B\"ocskei, Z.'
'Simon, K.'
'\"Orfi, L.'
'K\"ok\"osi, J.'

_publ_section_title
;
 Two Antithrombotic Quinazolone Derivatives
;
_journal_issue 4
_journal_name_full 'Acta Crystallographica Section C'
_journal_page_first 723
_journal_page_last 726
_journal_paper_doi 10.1107/S0108270194003938
_journal_volume 51
_journal_year 1995
_chemical_formula_sum 'C17 H15 N3 O'
_chemical_formula_weight 277.33
_chemical_name_systematic
;
 ?
;
_space_group_IT_number 14
_symmetry_cell_setting monoclinic
_symmetry_space_group_name_Hall '-P 2ybc'
_symmetry_space_group_name_H-M 'P 1 21/c 1'
_audit_creation_method SHELXL
_cell_angle_alpha 90.00
_cell_angle_beta 101.448(8)
_cell_angle_gamma 90.00
_cell_formula_units_Z 4
_cell_length_a 7.423(1)
_cell_length_b 20.540(1)
_cell_length_c 9.1829(7)
_cell_measurement_reflns_used 25
_cell_measurement_temperature 293(2)
_cell_measurement_theta_max 49.88
_cell_measurement_theta_min 48.08
_cell_volume 1372.2(2)
_computing_cell_refinement 'MSC/AFC Diffractometer Control Software'
_computing_data_collection
;MSC/AFC Diffractometer Control Software (Molecular Structure Corporation,
 1989)
;
_computing_data_reduction 'PROCESS TEXSAN (Molecular Structure Corporation, 1992)'
_computing_publication_material 'FINISH TEXSAN'
_computing_structure_refinement 'SHELXL93 (Sheldrick, 1994)'
_computing_structure_solution 'SAPI91 (Fan, 1991)'
_diffrn_ambient_temperature 293(2)
_diffrn_measurement_device AFC6S
_diffrn_measurement_method \w/2\q
_diffrn_radiation_monochromator graphite
_diffrn_radiation_source 'fine-focus sealed tube'
_diffrn_radiation_type CuK\a
_diffrn_radiation_wavelength 1.5418
_diffrn_reflns_av_R_equivalents 0.0159
_diffrn_reflns_av_sigmaI/netI 0.0145
_diffrn_reflns_limit_h_max 9
_diffrn_reflns_limit_h_min -8
_diffrn_reflns_limit_k_max 25
_diffrn_reflns_limit_k_min -13
_diffrn_reflns_limit_l_max 11
_diffrn_reflns_limit_l_min -11
_diffrn_reflns_number 2959
_diffrn_reflns_theta_max 37.54
_diffrn_reflns_theta_min 4.30
_diffrn_standards_decay_% -1.73
_diffrn_standards_interval_count 150
_diffrn_standards_number 3
_exptl_absorpt_coefficient_mu 0.688
_exptl_absorpt_correction_type none
_exptl_crystal_colour Brownish
_exptl_crystal_density_diffrn 1.342
_exptl_crystal_description Cubic
_exptl_crystal_F_000 584
_exptl_crystal_size_max 0.600
_exptl_crystal_size_mid 0.550
_exptl_crystal_size_min 0.400
_refine_diff_density_max 0.272
_refine_diff_density_min -0.293
_refine_ls_extinction_coef 0.0177(13)
_refine_ls_extinction_method 'SHELXL93 (Sheldrick, 1994)'
_refine_ls_goodness_of_fit_all 1.122
_refine_ls_goodness_of_fit_obs 1.167
_refine_ls_hydrogen_treatment refU
_refine_ls_matrix_type full
_refine_ls_number_parameters 193
_refine_ls_number_reflns 2755
_refine_ls_number_restraints 0
_refine_ls_restrained_S_all 1.142
_refine_ls_restrained_S_obs 1.167
_refine_ls_R_factor_all 0.0657
_refine_ls_R_factor_obs 0.0530
_refine_ls_shift/esd_max -0.002
_refine_ls_shift/esd_mean 0.000
_refine_ls_structure_factor_coef Fsqd
_refine_ls_weighting_details 'w = 1/[\s^2^(Fo^2^)+(0.0711P)^2^ +0.4583P]'
_refine_ls_weighting_scheme calc
_refine_ls_wR_factor_all 0.1602
_refine_ls_wR_factor_obs 0.1454
_reflns_number_observed 2209
_reflns_number_total 2759
_reflns_observed_criterion >2sigma(I)
_cod_data_source_file ka1084.cif
_cod_data_source_block I
_cod_depositor_comments
;
The following automatic conversions were performed:

'_symmetry_cell_setting' value 'Monoclinic' changed to 'monoclinic'
according to /home/saulius/struct/CIF-dictionaries/cif_core.dic
dictionary named 'cif_core.dic' version 2.4.1 from 2010-06-29.

Automatic conversion script
Id: cif_fix_values 1715 2011-07-08 13:25:40Z adriana 

The following automatic conversions were performed:

'_refine_ls_weighting_scheme' value 'calc w =
1/[\s^2^(Fo^2^)+(0.0711P)^2^ +0.4583P]' was changed to 'calc'. New
tag '_refine_ls_weighting_details' was created. The value of the new
tag was set to 'w = 1/[\s^2^(Fo^2^)+(0.0711P)^2^ +0.4583P]'.

Automatic conversion script
Id: cif_fix_values 3143 2015-03-26 13:38:13Z robertas 
;
_cod_original_cell_volume 1372.3(3)
_cod_original_sg_symbol_H-M 'P 21/c'
_cod_database_code 2003358

loop_
_symmetry_equiv_pos_as_xyz
'x, y, z'
'-x, y+1/2, -z+1/2'
'-x, -y, -z'
'x, -y-1/2, z-1/2'

loop_
_atom_site_aniso_label
_atom_site_aniso_U_11
_atom_site_aniso_U_12
_atom_site_aniso_U_13
_atom_site_aniso_U_22
_atom_site_aniso_U_23
_atom_site_aniso_U_33
O21 0.1103(14) 0.0126(8) 0.0031(9) 0.0547(9) -0.0137(7) 0.0559(9)
N1 0.0720(11) 0.0028(7) 0.0140(8) 0.0392(8) -0.0020(7) 0.0550(10)
N4 0.0581(10) -0.0004(7) 0.0130(8) 0.0466(9) 0.0061(7) 0.0578(10)
N6 0.0573(9) 0.0014(6) 0.0071(7) 0.0367(8) -0.0020(6) 0.0476(9)
C2 0.0531(10) -0.0002(7) 0.0110(8) 0.0403(9) -0.0044(8) 0.0480(10)
C3 0.0681(13) 0.0038(9) 0.0149(9) 0.0479(11) -0.0022(8) 0.0501(11)
C5 0.0680(13) -0.0007(8) 0.0054(10) 0.0393(10) 0.0009(8) 0.0547(12)
C7 0.0567(11) 0.0029(8) 0.0046(9) 0.0478(11) -0.0059(8) 0.0480(11)
C8 0.0483(10) 0.0012(8) 0.0083(8) 0.0520(11) 0.0035(8) 0.0503(11)
C9 0.0698(14) 0.0042(11) 0.0110(10) 0.0721(15) 0.0075(11) 0.0534(12)
C10 0.0721(15) 0.0025(13) 0.0115(12) 0.087(2) 0.0269(13) 0.0628(14)
C11 0.0702(15) 0.0022(11) 0.0164(13) 0.0622(14) 0.0321(13) 0.091(2)
C12 0.0758(15) 0.0031(10) 0.0165(12) 0.0470(12) 0.0115(11) 0.081(2)
C13 0.0514(10) 0.0007(8) 0.0126(9) 0.0435(10) 0.0052(8) 0.0594(12)
C14 0.0667(13) -0.0045(10) 0.0184(10) 0.0560(12) 0.0139(10) 0.0616(13)
C15 0.0654(12) -0.0016(8) 0.0159(9) 0.0444(10) 0.0118(8) 0.0469(10)
C16 0.0780(14) -0.0018(9) 0.0102(10) 0.0416(10) -0.0004(9) 0.0562(12)
C17 0.0749(15) 0.0086(10) 0.0160(11) 0.0518(12) 0.0002(10) 0.0639(13)
C18 0.0626(12) 0.0003(10) 0.0120(10) 0.0631(13) 0.0075(10) 0.0568(12)
C19 0.0787(15) -0.0057(10) 0.0114(10) 0.0556(12) -0.0007(9) 0.0437(11)
C20 0.0765(14) 0.0051(9) 0.0205(10) 0.0494(11) 0.0026(8) 0.0459(11)

loop_
_atom_site_label
_atom_site_occupancy
_atom_site_fract_x
_atom_site_fract_y
_atom_site_fract_z
_atom_site_U_iso_or_equiv
_atom_site_thermal_displace_type
_atom_site_calc_flag
_atom_site_refinement_flags
_atom_site_type_symbol
O21 1 0.2943(3) 0.35395(8) 0.3598(2) 0.0755(5) Uani d . O
N1 1 0.2728(3) 0.51119(8) 0.6324(2) 0.0552(4) Uani d . N
N4 1 0.2911(2) 0.35880(8) 0.8116(2) 0.0539(4) Uani d . N
N6 1 0.3062(2) 0.39911(7) 0.5868(2) 0.0477(4) Uani d . N
C2 1 0.3017(3) 0.45209(9) 0.6770(2) 0.0470(4) Uani d . C
C3 1 0.3354(3) 0.42810(10) 0.8331(2) 0.0549(5) Uani d . C
H3A 1 0.4625(3) 0.43448(10) 0.8823(2) 0.061(3) Uiso calc R H
H3B 1 0.2555(3) 0.44940(10) 0.8901(2) 0.061(3) Uiso calc R H
C5 1 0.3427(3) 0.33938(9) 0.6740(2) 0.0549(5) Uani d . C
H5A 1 0.2676(3) 0.30356(9) 0.6273(2) 0.061(3) Uiso calc R H
H5B 1 0.4713(3) 0.32720(9) 0.6894(2) 0.061(3) Uiso calc R H
C7 1 0.2833(3) 0.40249(10) 0.4345(2) 0.0516(5) Uani d . C
C8 1 0.2428(3) 0.46858(10) 0.3788(2) 0.0504(5) Uani d . C
C9 1 0.2048(3) 0.48062(13) 0.2262(3) 0.0653(6) Uani d . C
H9 1 0.2060(3) 0.44641(13) 0.1601(3) 0.077(3) Uiso calc R H
C10 1 0.1660(3) 0.54229(14) 0.1731(3) 0.0743(7) Uani d . C
H10 1 0.1388(3) 0.54992(14) 0.0712(3) 0.077(3) Uiso calc R H
C11 1 0.1673(3) 0.59358(13) 0.2724(3) 0.0745(7) Uani d . C
H11 1 0.1419(3) 0.63558(13) 0.2362(3) 0.077(3) Uiso calc R H
C12 1 0.2053(3) 0.58303(11) 0.4227(3) 0.0677(6) Uani d . C
H12 1 0.2071(3) 0.61790(11) 0.4876(3) 0.077(3) Uiso calc R H
C13 1 0.2416(3) 0.52003(10) 0.4792(2) 0.0512(5) Uani d . C
C14 1 0.3497(3) 0.31534(11) 0.9388(3) 0.0607(6) Uani d . C
H14A 1 0.3057(3) 0.27186(11) 0.9097(3) 0.061(3) Uiso calc R H
H14B 1 0.2894(3) 0.32924(11) 1.0181(3) 0.061(3) Uiso calc R H
C15 1 0.5528(3) 0.31133(9) 1.0005(2) 0.0516(5) Uani d . C
C16 1 0.6631(3) 0.26575(10) 0.9477(2) 0.0590(5) Uani d . C
H16 1 0.6100(3) 0.23683(10) 0.8736(2) 0.077(3) Uiso calc R H
C17 1 0.8493(3) 0.26273(11) 1.0034(3) 0.0632(6) Uani d . C
H17 1 0.9211(3) 0.23231(11) 0.9660(3) 0.077(3) Uiso calc R H
C18 1 0.9292(3) 0.30474(11) 1.1144(3) 0.0608(6) Uani d . C
H18 1 1.0547(3) 0.30222(11) 1.1531(3) 0.077(3) Uiso calc R H
C19 1 0.8230(3) 0.35064(10) 1.1682(2) 0.0594(6) Uani d . C
H19 1 0.8773(3) 0.37948(10) 1.2421(2) 0.077(3) Uiso calc R H
C20 1 0.6367(3) 0.35366(10) 1.1124(2) 0.0561(5) Uani d . C
H20 1 0.5658(3) 0.38437(10) 1.1499(2) 0.077(3) Uiso calc R H

loop_
_atom_type_symbol
_atom_type_description
_atom_type_scat_source
_atom_type_scat_dispersion_real
_atom_type_scat_dispersion_imag
O O 'International Tables Vol C Tables 4.2.6.8 and 6.1.1.4' 0.0492 0.032
N N 'International Tables Vol C Tables 4.2.6.8 and 6.1.1.4' 0.0311 0.018
C C 'International Tables Vol C Tables 4.2.6.8 and 6.1.1.4' 0.0181 0.009
H H 'International Tables Vol C Tables 4.2.6.8 and 6.1.1.4' 0.0000 0.000

loop_
_geom_angle_atom_site_label_1
_geom_angle_atom_site_label_2
_geom_angle_atom_site_label_3
_geom_angle
_geom_angle_publ_flag
C2 N1 C13 115.4(2) yes
C5 N4 C3 107.1(2) yes
C5 N4 C14 116.1(2) yes
C3 N4 C14 117.4(2) yes
C2 N6 C7 124.1(2) yes
C2 N6 C5 111.1(2) yes
C7 N6 C5 124.8(2) yes
N1 C2 N6 125.4(2) yes
N1 C2 C3 127.2(2) yes
N6 C2 C3 107.4(2) yes
N4 C3 C2 101.6(2) yes
N4 C5 N6 101.21(15) yes
O21 C7 N6 121.4(2) yes
O21 C7 C8 126.4(2) yes
N6 C7 C8 112.2(2) yes
C9 C8 C13 120.0(2) yes
C9 C8 C7 120.2(2) yes
C13 C8 C7 119.8(2) yes
C10 C9 C8 120.6(2) yes
C9 C10 C11 119.6(2) yes
C12 C11 C10 120.9(2) yes
C11 C12 C13 120.3(2) yes
N1 C13 C12 118.4(2) yes
N1 C13 C8 123.0(2) yes
C12 C13 C8 118.6(2) yes
N4 C14 C15 116.8(2) yes
C16 C15 C20 117.9(2) yes
C16 C15 C14 121.4(2) yes
C20 C15 C14 120.7(2) yes
C17 C16 C15 121.2(2) yes
C16 C17 C18 120.0(2) yes
C17 C18 C19 120.0(2) yes
C20 C19 C18 120.0(2) yes
C19 C20 C15 120.9(2) yes

loop_
_geom_bond_atom_site_label_1
_geom_bond_atom_site_label_2
_geom_bond_distance
_geom_bond_publ_flag
O21 C7 1.223(2) yes
N1 C2 1.286(2) yes
N1 C13 1.391(3) yes
N4 C5 1.447(3) yes
N4 C3 1.465(3) yes
N4 C14 1.466(3) yes
N6 C2 1.372(2) yes
N6 C7 1.377(3) yes
N6 C5 1.460(2) yes
C2 C3 1.489(3) yes
C7 C8 1.461(3) yes
C8 C9 1.396(3) yes
C8 C13 1.404(3) yes
C9 C10 1.368(3) yes
C10 C11 1.392(4) yes
C11 C12 1.370(4) yes
C12 C13 1.400(3) yes
C14 C15 1.504(3) yes
C15 C16 1.392(3) yes
C15 C20 1.395(3) yes
C16 C17 1.376(3) yes
C17 C18 1.377(3) yes
C18 C19 1.382(3) yes
C19 C20 1.378(3) yes

loop_
_geom_torsion_atom_site_label_1
_geom_torsion_atom_site_label_2
_geom_torsion_atom_site_label_3
_geom_torsion_atom_site_label_4
_geom_torsion
C13 N1 C2 N6 1.0(3)
C13 N1 C2 C3 -178.8(2)
C7 N6 C2 N1 1.2(3)
C5 N6 C2 N1 179.9(2)
C7 N6 C2 C3 -179.0(2)
C5 N6 C2 C3 -0.3(2)
C5 N4 C3 C2 33.0(2)
C14 N4 C3 C2 165.7(2)
N1 C2 C3 N4 160.2(2)
N6 C2 C3 N4 -19.7(2)
C3 N4 C5 N6 -32.9(2)
C14 N4 C5 N6 -166.4(2)
C2 N6 C5 N4 20.4(2)
C7 N6 C5 N4 -161.0(2)
C2 N6 C7 O21 177.7(2)
C5 N6 C7 O21 -0.8(3)
C2 N6 C7 C8 -3.3(3)
C5 N6 C7 C8 178.2(2)
O21 C7 C8 C9 2.7(3)
N6 C7 C8 C9 -176.3(2)
O21 C7 C8 C13 -177.6(2)
N6 C7 C8 C13 3.5(3)
C13 C8 C9 C10 -0.1(3)
C7 C8 C9 C10 179.7(2)
C8 C9 C10 C11 1.0(4)
C9 C10 C11 C12 -0.6(4)
C10 C11 C12 C13 -0.8(4)
C2 N1 C13 C12 178.7(2)
C2 N1 C13 C8 -0.6(3)
C11 C12 C13 N1 -177.6(2)
C11 C12 C13 C8 1.7(3)
C9 C8 C13 N1 178.0(2)
C7 C8 C13 N1 -1.8(3)
C9 C8 C13 C12 -1.2(3)
C7 C8 C13 C12 179.0(2)
C5 N4 C14 C15 67.7(3)
C3 N4 C14 C15 -60.8(3)
N4 C14 C15 C16 -90.0(2)
N4 C14 C15 C20 89.7(2)
C20 C15 C16 C17 -0.4(3)
C14 C15 C16 C17 179.3(2)
C15 C16 C17 C18 0.8(3)
C16 C17 C18 C19 -1.1(3)
C17 C18 C19 C20 1.0(3)
C18 C19 C20 C15 -0.7(3)
C16 C15 C20 C19 0.4(3)
C14 C15 C20 C19 -179.3(2)

loop_
_cod_related_entry_id
_cod_related_entry_database
_cod_related_entry_code
1 ChemSpider 21139043
